data_7222653
loop_
_publ_author_name
'Jaeschke, B.'
'Jansen, M.'

_publ_section_title
;
 Synthese, Kristallstruktur und spektroskopische Charakterisierung des
 Phosphaniminato-Komplexes (Cl2 Al N P Cl3)2 und des
 Phosphanimin-Komplexes (Me3 Si N P Cl3) * (Al Cl3)
;
_journal_name_full
;
Zeitschrift fuer Naturforschung, Teil B. Anorganische Chemie, Organische 
Chemie (42,1987-)
;
_journal_page_first 1237
_journal_page_last 1243
_journal_volume 57
_journal_year 2002
_chemical_formula_sum 'Al2 Cl10 N2 P2'
_chemical_name_systematic '(Cl2 Al N P Cl3)2'
_space_group_IT_number 2
_symmetry_space_group_name_Hall '-P 1'
_symmetry_space_group_name_H-M 'P -1'
_cell_angle_alpha 64.23
_cell_angle_beta 76.62
_cell_angle_gamma 68.21
_cell_formula_units_Z 1
_cell_length_a 7.191
_cell_length_b 8.435
_cell_length_c 8.574
_cell_volume 433.353
_citation_journal_id_ASTM ZNBSEN
_cod_data_source_file Jaeschke_ZNBSEN_2002_812.cif
_cod_data_source_block Al2Cl10N2P2
_cod_original_cell_volume 433.3528
_cod_database_code 7222653

loop_
_symmetry_equiv_pos_as_xyz
x,y,z
-x,-y,-z

loop_
_atom_site_label
_atom_site_type_symbol
_atom_site_fract_x
_atom_site_fract_y
_atom_site_fract_z
_atom_site_occupancy
_atom_site_U_iso_or_equiv
Cl3 Cl-1 0.4342 0.8192 0.3724 1 0.0
Cl4 Cl-1 0.7353 1.03463 0.2029 1 0.0
Cl2 Cl-1 1.3118 0.50943 0.18347 1 0.0
N1 N-3 0.8672 0.6315 0.3997 1 0.0
Cl1 Cl-1 0.99608 0.23671 0.3432 1 0.0
Cl5 Cl-1 0.7263 0.7554 0.06139 1 0.0
P1 P+5 0.7138 0.78868 0.2751 1 0.0
Al1 Al+3 1.08353 0.43273 0.37173 1 0.0
